data_8103537
loop_
_publ_author_name
'Catti, M.'
'Ivaldi, G.'

_publ_section_title
;
 Crystal structure of Li H2 P O4, structural topology and hydrogen bonding
 in the alkaline dihydrogen orthophosphates
;
_journal_name_full
;
Zeitschrift fuer Kristallographie, Kristallgeometrie, Kristallphysik, 
Kristallchemie (145,1977-148,1979)
;
_journal_page_first 215
_journal_page_last 226
_journal_volume 146
_journal_year 1977
_chemical_formula_sum 'H2 Li O4 P'
_chemical_name_systematic 'Li H2 P O4'
_space_group_IT_number 33
_symmetry_space_group_name_Hall 'P 2c -2n'
_symmetry_space_group_name_H-M 'P n a 21'
_cell_angle_alpha 90
_cell_angle_beta 90
_cell_angle_gamma 90
_cell_formula_units_Z 4
_cell_length_a 6.253
_cell_length_b 7.656
_cell_length_c 6.881
_cell_volume 329.414
_citation_journal_id_ASTM ZKKKAJ
_cod_data_source_file Catti_ZKKKAJ_1977_225.cif
_cod_data_source_block H2Li1O4P1
_cod_original_cell_volume 329.4139
_cod_original_formula_sum 'H2 Li1 O4 P1'
_cod_database_code 8103537

loop_
_symmetry_equiv_pos_as_xyz
x,y,z
-x,-y,z+1/2
-x+1/2,y+1/2,z+1/2
x+1/2,-y+1/2,z

loop_
_atom_site_label
_atom_site_type_symbol
_atom_site_fract_x
_atom_site_fract_y
_atom_site_fract_z
_atom_site_occupancy
_atom_site_U_iso_or_equiv
P1 P+5 0.29649 0.42979 0.32683 1 0.0
O3 O-2 0.0686 0.497 0.3993 1 0.0
Li1 Li+1 0.4889 0.7695 0.5 1 0.0
H2 H+1 0.437 0.352 0.585 1 0.0
H1 H+1 0.005 0.415 0.433 1 0.0
O1 O-2 0.2699 0.3164 0.1508 1 0.0
O2 O-2 0.4317 0.591 0.3059 1 0.0
O4 O-2 0.3826 0.3074 0.4936 1 0.0
